data_7064368
loop_
_publ_author_name
'Dhar, Aditi'
'Biswas, Sneha'
'Barman, Nandini'
'Naskar, Pappu'
'Chowdhury, Tania'
'Banerjee, Anjan'
'Das, Debasis'

_publ_section_title
;
 Designing of Fe3O4-supported reduced graphene oxide-based 1-D copper(ii)
 polymeric materials: a comparative study on high-performance
 supercapacitive behaviour
;
_journal_issue 11
_journal_name_full 'New Journal of Chemistry'
_journal_page_first 4839
_journal_page_last 4851
_journal_paper_doi 10.1039/D5NJ02462E
_journal_volume 50
_journal_year 2026
_chemical_formula_moiety 'C16 H12 Br Cu N5 O'
_chemical_formula_sum 'C16 H12 Br Cu N5 O'
_chemical_formula_weight 433.76
_space_group_crystal_system monoclinic
_space_group_IT_number 14
_space_group_name_Hall '-P 2ybc'
_space_group_name_H-M_alt 'P 1 21/c 1'
_atom_sites_solution_hydrogens geom
_atom_sites_solution_primary iterative
_audit_creation_date 2024-03-19
_audit_creation_method
;
Olex2 1.5
(compiled 2023.08.24 svn.re1ec1418 for OlexSys, GUI svn.r6817)
;
_audit_update_record
;
2025-02-16 deposited with the CCDC.	2025-12-22 downloaded from the CCDC.
;
_cell_angle_alpha 90
_cell_angle_beta 102.552(2)
_cell_angle_gamma 90
_cell_formula_units_Z 4
_cell_length_a 7.2840(2)
_cell_length_b 18.1468(5)
_cell_length_c 12.2852(3)
_cell_measurement_reflns_used 5433
_cell_measurement_temperature 296.00
_cell_measurement_theta_max 23.24
_cell_measurement_theta_min 2.69
_cell_volume 1585.06(7)
_computing_molecular_graphics 'Olex2 1.5 (Dolomanov et al., 2009)'
_computing_publication_material 'Olex2 1.5 (Dolomanov et al., 2009)'
_computing_structure_refinement 'XL  (Sheldrick, 2008)'
_computing_structure_solution 'olex2.solve 1.5 (Bourhis et al., 2015)'
_diffrn_ambient_temperature 296.00
_diffrn_detector 'CCD area detector'
_diffrn_detector_area_resol_mean 7.9
_diffrn_detector_type 'Bruker SMART CCD 1K area detector'
_diffrn_measured_fraction_theta_full 0.998
_diffrn_measured_fraction_theta_max 0.998
_diffrn_measurement_device 'three-circle diffractometer'
_diffrn_measurement_device_type 'Bruker SMART CCD 1K'
_diffrn_measurement_method '\w scans'
_diffrn_radiation_monochromator graphite
_diffrn_radiation_probe x-ray
_diffrn_radiation_type MoK\a
_diffrn_radiation_wavelength 0.71073
_diffrn_reflns_av_R_equivalents 0.0668
_diffrn_reflns_av_unetI/netI 0.0452
_diffrn_reflns_Laue_measured_fraction_full 0.998
_diffrn_reflns_Laue_measured_fraction_max 0.998
_diffrn_reflns_limit_h_max 8
_diffrn_reflns_limit_h_min -8
_diffrn_reflns_limit_k_max 21
_diffrn_reflns_limit_k_min -21
_diffrn_reflns_limit_l_max 14
_diffrn_reflns_limit_l_min -14
_diffrn_reflns_number 21287
_diffrn_reflns_point_group_measured_fraction_full 0.998
_diffrn_reflns_point_group_measured_fraction_max 0.998
_diffrn_reflns_theta_full 25.000
_diffrn_reflns_theta_max 25.000
_diffrn_reflns_theta_min 3.077
_diffrn_source 'sealed X-ray tube'
_diffrn_source_target Mo
_exptl_absorpt_coefficient_mu 3.912
_exptl_absorpt_correction_type multi-scan
_exptl_absorpt_process_details SADABS
_exptl_crystal_colour 'clear dark brown'
_exptl_crystal_colour_lustre clear
_exptl_crystal_colour_modifier dark
_exptl_crystal_colour_primary brown
_exptl_crystal_density_diffrn 1.818
_exptl_crystal_description block
_exptl_crystal_F_000 860
_exptl_crystal_size_max 0.35
_exptl_crystal_size_mid 0.3
_exptl_crystal_size_min 0.28
_exptl_transmission_factor_max 0.334
_exptl_transmission_factor_min 0.264
_refine_diff_density_max 0.555
_refine_diff_density_min -0.523
_refine_diff_density_rms 0.113
_refine_ls_extinction_method none
_refine_ls_goodness_of_fit_ref 1.034
_refine_ls_hydrogen_treatment constr
_refine_ls_matrix_type full
_refine_ls_number_parameters 217
_refine_ls_number_reflns 2794
_refine_ls_number_restraints 0
_refine_ls_restrained_S_all 1.034
_refine_ls_R_factor_all 0.0646
_refine_ls_R_factor_gt 0.0369
_refine_ls_shift/su_max 0.001
_refine_ls_shift/su_mean 0.000
_refine_ls_structure_factor_coef Fsqd
_refine_ls_weighting_details 'w=1/[\s^2^(Fo^2^)+(0.0346P)^2^+0.2938P] where P=(Fo^2^+2Fc^2^)/3'
_refine_ls_weighting_scheme calc
_refine_ls_wR_factor_gt 0.0683
_refine_ls_wR_factor_ref 0.0743
_reflns_Friedel_coverage 0.000
_reflns_number_gt 2048
_reflns_number_total 2794
_reflns_threshold_expression 'I > 2\s(I)'
_cod_data_source_file d5nj02462e2.cif
_cod_data_source_block 1552_ares
_cod_database_code 7064368
_shelx_shelxl_version_number 2016/6
_shelx_space_group_comment
;
The symmetry employed for this shelxl refinement is uniquely defined
by the following loop, which should always be used as a source of
symmetry information in preference to the above space-group names.
They are only intended as comments.
;
_shelx_estimated_absorpt_t_max 0.407
_shelx_estimated_absorpt_t_min 0.341
_olex2_refinement_description
;
1. Fixed Uiso
 At 1.2 times of:
  All C(H) groups, All C(H,H) groups
2.a Secondary CH2 refined with riding coordinates:
 C7(H7A,H7B), C6(H6A,H6B)
2.b Aromatic/amide H refined with riding coordinates:
 C8(H8), C10(H10), C12(H12), C13(H13), C1(H1), C3(H3), C2(H2), C4(H4)
;
_olex2_submission_special_instructions 'No special instructions were received'

loop_
_space_group_symop_operation_xyz
'x, y, z'
'-x, y+1/2, -z+1/2'
'-x, -y, -z'
'x, -y-1/2, z-1/2'

loop_
_atom_site_label
_atom_site_type_symbol
_atom_site_fract_x
_atom_site_fract_y
_atom_site_fract_z
_atom_site_U_iso_or_equiv
_atom_site_adp_type
_atom_site_occupancy
_atom_site_site_symmetry_order
_atom_site_calc_flag
_atom_site_refinement_flags_posn
_atom_site_refinement_flags_adp
_atom_site_refinement_flags_occupancy
_atom_site_disorder_assembly
_atom_site_disorder_group
Cu1 Cu 0.19230(6) 0.51816(2) 0.59279(3) 0.02928(14) Uani 1 1 d . . . . .
Br1 Br 0.24948(7) 0.11586(2) 0.57709(4) 0.05194(16) Uani 1 1 d . . . . .
O1 O 0.1374(3) 0.43989(12) 0.48260(17) 0.0329(6) Uani 1 1 d . . . . .
N2 N 0.0988(4) 0.45495(16) 0.6997(2) 0.0269(7) Uani 1 1 d . . . . .
N1 N 0.2335(4) 0.60846(15) 0.6962(2) 0.0315(7) Uani 1 1 d . . . . .
N3 N 0.3201(4) 0.56744(16) 0.4832(3) 0.0358(8) Uani 1 1 d . . . . .
N4 N 0.4782(4) 0.5432(2) 0.3300(3) 0.0468(9) Uani 1 1 d . . . . .
C15 C 0.3867(5) 0.55703(19) 0.4088(3) 0.0318(9) Uani 1 1 d . . . . .
C14 C 0.1704(5) 0.37067(19) 0.5082(3) 0.0286(8) Uani 1 1 d . . . . .
C8 C 0.0924(5) 0.3848(2) 0.6949(3) 0.0316(9) Uani 1 1 d . . . . .
H8 H 0.051129 0.360545 0.751844 0.038 Uiso 1 1 calc R U . . .
C5 C 0.2366(5) 0.60758(19) 0.8065(3) 0.0325(9) Uani 1 1 d . . . . .
C10 C 0.1647(5) 0.2637(2) 0.6275(3) 0.0347(9) Uani 1 1 d . . . . .
H10 H 0.140594 0.243314 0.692439 0.042 Uiso 1 1 calc R U . . .
C9 C 0.1434(5) 0.33927(19) 0.6093(3) 0.0281(8) Uani 1 1 d . . . . .
C16 C 0.4185(5) 0.5670(2) 0.2286(3) 0.0374(10) Uani 1 1 d . . . . .
C7 C 0.0437(5) 0.4913(2) 0.7939(3) 0.0356(9) Uani 1 1 d . . . . .
H7A H 0.006254 0.454365 0.841993 0.043 Uiso 1 1 calc R U . . .
H7B H -0.063424 0.523061 0.766635 0.043 Uiso 1 1 calc R U . . .
C12 C 0.2589(5) 0.2490(2) 0.4541(3) 0.0380(9) Uani 1 1 d . . . . .
H12 H 0.302157 0.219104 0.403567 0.046 Uiso 1 1 calc R U . . .
C6 C 0.2038(5) 0.5364(2) 0.8602(3) 0.0367(9) Uani 1 1 d . . . . .
H6A H 0.178239 0.546685 0.932901 0.044 Uiso 1 1 calc R U . . .
H6B H 0.318079 0.507250 0.871550 0.044 Uiso 1 1 calc R U . . .
C11 C 0.2208(5) 0.21890(19) 0.5510(3) 0.0348(9) Uani 1 1 d . . . . .
C13 C 0.2323(5) 0.3228(2) 0.4335(3) 0.0383(10) Uani 1 1 d . . . . .
H13 H 0.256116 0.341991 0.367735 0.046 Uiso 1 1 calc R U . . .
N5 N 0.3797(6) 0.5847(2) 0.1379(3) 0.0728(13) Uani 1 1 d . . . . .
C1 C 0.2596(6) 0.6739(2) 0.6500(3) 0.0459(11) Uani 1 1 d . . . . .
H1 H 0.253950 0.675489 0.573681 0.055 Uiso 1 1 calc R U . . .
C3 C 0.2997(6) 0.7368(2) 0.8210(4) 0.0502(11) Uani 1 1 d . . . . .
H3 H 0.323440 0.779685 0.863290 0.060 Uiso 1 1 calc R U . . .
C2 C 0.2939(6) 0.7381(2) 0.7091(4) 0.0532(12) Uani 1 1 d . . . . .
H2 H 0.312891 0.781848 0.673802 0.064 Uiso 1 1 calc R U . . .
C4 C 0.2700(6) 0.6715(2) 0.8697(3) 0.0434(10) Uani 1 1 d . . . . .
H4 H 0.272094 0.669882 0.945610 0.052 Uiso 1 1 calc R U . . .

loop_
_atom_site_aniso_label
_atom_site_aniso_U_11
_atom_site_aniso_U_22
_atom_site_aniso_U_33
_atom_site_aniso_U_23
_atom_site_aniso_U_13
_atom_site_aniso_U_12
Cu1 0.0384(3) 0.0276(3) 0.0220(2) 0.00029(18) 0.00692(19) -0.0026(2)
Br1 0.0627(3) 0.0262(2) 0.0697(3) -0.0004(2) 0.0207(2) -0.0006(2)
O1 0.0478(16) 0.0266(14) 0.0217(13) 0.0021(10) 0.0022(11) 0.0018(12)
N2 0.0302(17) 0.0296(18) 0.0212(15) 0.0021(13) 0.0060(13) 0.0005(14)
N1 0.0375(19) 0.0293(18) 0.0276(17) 0.0000(13) 0.0069(14) -0.0026(14)
N3 0.043(2) 0.0343(19) 0.0308(18) 0.0013(15) 0.0103(16) -0.0028(15)
N4 0.039(2) 0.072(3) 0.0325(19) 0.0163(17) 0.0146(17) 0.0172(18)
C15 0.030(2) 0.029(2) 0.033(2) 0.0062(17) -0.0007(19) -0.0018(17)
C14 0.032(2) 0.026(2) 0.0243(19) -0.0012(16) -0.0019(16) -0.0015(17)
C8 0.032(2) 0.036(2) 0.028(2) 0.0062(17) 0.0089(17) -0.0012(18)
C5 0.033(2) 0.036(2) 0.028(2) -0.0036(17) 0.0039(17) 0.0051(17)
C10 0.042(2) 0.029(2) 0.033(2) 0.0017(17) 0.0097(18) -0.0044(18)
C9 0.029(2) 0.028(2) 0.027(2) -0.0030(15) 0.0054(16) -0.0019(16)
C16 0.045(3) 0.037(2) 0.032(2) 0.0005(19) 0.013(2) 0.0081(19)
C7 0.041(2) 0.036(2) 0.034(2) 0.0013(17) 0.0179(19) 0.0033(19)
C12 0.046(2) 0.034(2) 0.034(2) -0.0104(18) 0.0078(19) 0.0014(19)
C6 0.047(2) 0.040(2) 0.024(2) -0.0010(17) 0.0087(18) 0.0060(19)
C11 0.037(2) 0.022(2) 0.044(2) -0.0004(18) 0.0053(19) -0.0015(17)
C13 0.051(3) 0.039(2) 0.027(2) -0.0009(17) 0.0131(19) -0.004(2)
N5 0.097(3) 0.089(3) 0.035(2) 0.012(2) 0.019(2) 0.035(3)
C1 0.063(3) 0.040(3) 0.036(2) -0.0009(19) 0.014(2) -0.007(2)
C3 0.057(3) 0.037(3) 0.055(3) -0.019(2) 0.009(2) -0.003(2)
C2 0.073(3) 0.031(2) 0.060(3) -0.002(2) 0.024(2) -0.005(2)
C4 0.052(3) 0.043(3) 0.035(2) -0.0113(19) 0.009(2) 0.003(2)

loop_
_atom_type_symbol
_atom_type_description
_atom_type_scat_dispersion_real
_atom_type_scat_dispersion_imag
_atom_type_scat_source
C C 0.0033 0.0016 'International Tables Vol C Tables 4.2.6.8 and 6.1.1.4'
H H 0.0000 0.0000 'International Tables Vol C Tables 4.2.6.8 and 6.1.1.4'
Br Br -0.2901 2.4595 'International Tables Vol C Tables 4.2.6.8 and 6.1.1.4'
Cu Cu 0.3201 1.2651 'International Tables Vol C Tables 4.2.6.8 and 6.1.1.4'
N N 0.0061 0.0033 'International Tables Vol C Tables 4.2.6.8 and 6.1.1.4'
O O 0.0106 0.0060 'International Tables Vol C Tables 4.2.6.8 and 6.1.1.4'

loop_
_geom_angle_atom_site_label_1
_geom_angle_atom_site_label_2
_geom_angle_atom_site_label_3
_geom_angle
_geom_angle_site_symmetry_1
_geom_angle_site_symmetry_3
_geom_angle_publ_flag
O1 Cu1 N2 89.44(11) . . ?
O1 Cu1 N1 173.70(11) . . ?
O1 Cu1 N3 85.04(11) . . ?
N2 Cu1 N1 94.42(11) . . ?
N2 Cu1 N3 169.60(12) . . ?
N3 Cu1 N1 91.87(12) . . ?
C14 O1 Cu1 122.5(2) . . ?
C8 N2 Cu1 124.3(2) . . ?
C8 N2 C7 118.2(3) . . ?
C7 N2 Cu1 117.3(2) . . ?
C5 N1 Cu1 125.4(2) . . ?
C1 N1 Cu1 117.2(2) . . ?
C1 N1 C5 117.4(3) . . ?
C15 N3 Cu1 143.6(3) . . ?
C16 N4 C15 121.6(3) . . ?
N3 C15 N4 174.5(4) . . ?
O1 C14 C9 123.0(3) . . ?
O1 C14 C13 120.4(3) . . ?
C13 C14 C9 116.6(3) . . ?
N2 C8 H8 116.9 . . ?
N2 C8 C9 126.2(3) . . ?
C9 C8 H8 116.9 . . ?
N1 C5 C6 118.9(3) . . ?
N1 C5 C4 120.9(3) . . ?
C4 C5 C6 120.1(3) . . ?
C9 C10 H10 119.5 . . ?
C11 C10 H10 119.5 . . ?
C11 C10 C9 120.9(3) . . ?
C14 C9 C8 120.9(3) . . ?
C10 C9 C14 120.3(3) . . ?
C10 C9 C8 118.9(3) . . ?
N5 C16 N4 173.9(4) . . ?
N2 C7 H7A 109.4 . . ?
N2 C7 H7B 109.4 . . ?
N2 C7 C6 111.0(3) . . ?
H7A C7 H7B 108.0 . . ?
C6 C7 H7A 109.4 . . ?
C6 C7 H7B 109.4 . . ?
C11 C12 H12 120.1 . . ?
C13 C12 H12 120.1 . . ?
C13 C12 C11 119.7(3) . . ?
C5 C6 C7 114.2(3) . . ?
C5 C6 H6A 108.7 . . ?
C5 C6 H6B 108.7 . . ?
C7 C6 H6A 108.7 . . ?
C7 C6 H6B 108.7 . . ?
H6A C6 H6B 107.6 . . ?
C10 C11 Br1 120.4(3) . . ?
C10 C11 C12 119.9(3) . . ?
C12 C11 Br1 119.7(3) . . ?
C14 C13 H13 118.8 . . ?
C12 C13 C14 122.4(3) . . ?
C12 C13 H13 118.8 . . ?
N1 C1 H1 118.2 . . ?
N1 C1 C2 123.6(4) . . ?
C2 C1 H1 118.2 . . ?
C2 C3 H3 120.6 . . ?
C4 C3 H3 120.6 . . ?
C4 C3 C2 118.8(4) . . ?
C1 C2 C3 118.9(4) . . ?
C1 C2 H2 120.6 . . ?
C3 C2 H2 120.6 . . ?
C5 C4 H4 119.8 . . ?
C3 C4 C5 120.4(4) . . ?
C3 C4 H4 119.8 . . ?

loop_
_geom_bond_atom_site_label_1
_geom_bond_atom_site_label_2
_geom_bond_distance
_geom_bond_site_symmetry_2
_geom_bond_publ_flag
Cu1 O1 1.943(2) . ?
Cu1 N2 1.973(3) . ?
Cu1 N1 2.055(3) . ?
Cu1 N3 2.006(3) . ?
Br1 C11 1.901(4) . ?
O1 C14 1.304(4) . ?
N2 C8 1.275(4) . ?
N2 C7 1.462(4) . ?
N1 C5 1.350(4) . ?
N1 C1 1.348(4) . ?
N3 C15 1.140(4) . ?
N4 C15 1.313(5) . ?
N4 C16 1.301(5) . ?
C14 C9 1.419(5) . ?
C14 C13 1.407(5) . ?
C8 H8 0.9300 . ?
C8 C9 1.448(5) . ?
C5 C6 1.493(5) . ?
C5 C4 1.388(5) . ?
C10 H10 0.9300 . ?
C10 C9 1.393(5) . ?
C10 C11 1.369(5) . ?
C16 N5 1.135(4) . ?
C7 H7A 0.9700 . ?
C7 H7B 0.9700 . ?
C7 C6 1.510(5) . ?
C12 H12 0.9300 . ?
C12 C11 1.391(5) . ?
C12 C13 1.369(5) . ?
C6 H6A 0.9700 . ?
C6 H6B 0.9700 . ?
C13 H13 0.9300 . ?
C1 H1 0.9300 . ?
C1 C2 1.366(5) . ?
C3 H3 0.9300 . ?
C3 C2 1.366(5) . ?
C3 C4 1.366(5) . ?
C2 H2 0.9300 . ?
C4 H4 0.9300 . ?

loop_
_geom_torsion_atom_site_label_1
_geom_torsion_atom_site_label_2
_geom_torsion_atom_site_label_3
_geom_torsion_atom_site_label_4
_geom_torsion
_geom_torsion_site_symmetry_1
_geom_torsion_site_symmetry_2
_geom_torsion_site_symmetry_3
_geom_torsion_site_symmetry_4
_geom_torsion_publ_flag
Cu1 O1 C14 C9 37.5(4) . . . . ?
Cu1 O1 C14 C13 -143.8(3) . . . . ?
Cu1 N2 C8 C9 -2.9(5) . . . . ?
Cu1 N2 C7 C6 -56.4(4) . . . . ?
Cu1 N1 C5 C6 -1.4(5) . . . . ?
Cu1 N1 C5 C4 178.5(3) . . . . ?
Cu1 N1 C1 C2 -178.1(3) . . . . ?
O1 C14 C9 C8 -5.5(5) . . . . ?
O1 C14 C9 C10 174.2(3) . . . . ?
O1 C14 C13 C12 -176.3(3) . . . . ?
N2 C8 C9 C14 -13.1(6) . . . . ?
N2 C8 C9 C10 167.2(3) . . . . ?
N2 C7 C6 C5 76.1(4) . . . . ?
N1 C5 C6 C7 -43.9(5) . . . . ?
N1 C5 C4 C3 0.3(6) . . . . ?
N1 C1 C2 C3 -1.0(7) . . . . ?
C8 N2 C7 C6 120.1(3) . . . . ?
C5 N1 C1 C2 1.9(6) . . . . ?
C9 C14 C13 C12 2.4(5) . . . . ?
C9 C10 C11 Br1 180.0(3) . . . . ?
C9 C10 C11 C12 0.6(5) . . . . ?
C7 N2 C8 C9 -179.2(3) . . . . ?
C6 C5 C4 C3 -179.9(4) . . . . ?
C11 C10 C9 C14 3.2(5) . . . . ?
C11 C10 C9 C8 -177.1(3) . . . . ?
C11 C12 C13 C14 1.2(6) . . . . ?
C13 C14 C9 C8 175.7(3) . . . . ?
C13 C14 C9 C10 -4.6(5) . . . . ?
C13 C12 C11 Br1 177.8(3) . . . . ?
C13 C12 C11 C10 -2.8(5) . . . . ?
C1 N1 C5 C6 178.6(3) . . . . ?
C1 N1 C5 C4 -1.5(5) . . . . ?
C2 C3 C4 C5 0.7(6) . . . . ?
C4 C5 C6 C7 136.2(4) . . . . ?
C4 C3 C2 C1 -0.4(6) . . . . ?
